data_7156755
loop_
_publ_author_name
'Sun, Jing'
'Zhang, Yu'
'Shi, Rong-Guo'
'Yan, Chao-Guo'

_publ_section_title
;
 Selective synthesis of spirooxindoles via a two-step reaction of
 N-phenacylpyridinium bromide, 1,3-indanedione and N-alkylisations.
;
_journal_issue 16
_journal_name_full 'Organic &amp; biomolecular chemistry'
_journal_page_first 3978
_journal_page_last 3983
_journal_paper_doi 10.1039/c9ob00166b
_journal_volume 17
_journal_year 2019
_chemical_formula_moiety 'C34 H25 N5 O2, H2 O '
_chemical_formula_sum 'C34 H27 N5 O3'
_chemical_formula_weight 553.60
_space_group_crystal_system triclinic
_space_group_IT_number 2
_space_group_name_Hall '-P 1'
_space_group_name_H-M_alt 'P -1'
_symmetry_space_group_name_Hall '-P 1'
_symmetry_space_group_name_H-M 'P -1'
_atom_sites_solution_hydrogens mixed
_audit_creation_method SHELXL-2014/7
_audit_update_record
;
2019-01-21 deposited with the CCDC.    2019-03-27 downloaded from the CCDC.
;
_cell_angle_alpha 88.678(4)
_cell_angle_beta 73.876(3)
_cell_angle_gamma 86.577(4)
_cell_formula_units_Z 2
_cell_length_a 8.9360(10)
_cell_length_b 11.8146(14)
_cell_length_c 14.0852(15)
_cell_measurement_reflns_used 7189
_cell_measurement_temperature 296(2)
_cell_measurement_theta_max 27.22
_cell_measurement_theta_min 2.28
_cell_volume 1426.0(3)
_computing_cell_refinement 'Bruker SAINT'
_computing_data_collection 'Bruker APEX2'
_computing_data_reduction 'Bruker SAINT'
_computing_molecular_graphics 'Bruker SHELXTL'
_computing_publication_material 'Bruker SHELXTL'
_computing_structure_refinement 'SHELXL-2014/7 (Sheldrick, 2014)'
_computing_structure_solution 'SHELXS-97 (Sheldrick 2008)'
_diffrn_ambient_temperature 296(2)
_diffrn_measured_fraction_theta_full 0.996
_diffrn_measured_fraction_theta_max 0.996
_diffrn_measurement_device_type 'CCD area detector'
_diffrn_measurement_method 'phi and omega scans'
_diffrn_radiation_source 'fine-focus sealed tube'
_diffrn_radiation_type MoK\a
_diffrn_radiation_wavelength 0.71073
_diffrn_reflns_av_R_equivalents 0.0374
_diffrn_reflns_av_unetI/netI 0.0410
_diffrn_reflns_Laue_measured_fraction_full 0.996
_diffrn_reflns_Laue_measured_fraction_max 0.996
_diffrn_reflns_limit_h_max 10
_diffrn_reflns_limit_h_min -11
_diffrn_reflns_limit_k_max 14
_diffrn_reflns_limit_k_min -14
_diffrn_reflns_limit_l_max 15
_diffrn_reflns_limit_l_min -17
_diffrn_reflns_number 20383
_diffrn_reflns_point_group_measured_fraction_full 0.996
_diffrn_reflns_point_group_measured_fraction_max 0.996
_diffrn_reflns_theta_full 25.242
_diffrn_reflns_theta_max 25.996
_diffrn_reflns_theta_min 1.505
_exptl_absorpt_coefficient_mu 0.085
_exptl_absorpt_correction_T_max 0.983
_exptl_absorpt_correction_T_min 0.976
_exptl_absorpt_correction_type multi-scan
_exptl_absorpt_process_details sadabs
_exptl_crystal_colour yellow
_exptl_crystal_density_diffrn 1.289
_exptl_crystal_description block
_exptl_crystal_F_000 580
_exptl_crystal_size_max 0.280
_exptl_crystal_size_mid 0.240
_exptl_crystal_size_min 0.200
_refine_diff_density_max 0.235
_refine_diff_density_min -0.240
_refine_diff_density_rms 0.039
_refine_ls_extinction_method none
_refine_ls_goodness_of_fit_ref 1.025
_refine_ls_hydrogen_treatment mixed
_refine_ls_matrix_type full
_refine_ls_number_parameters 388
_refine_ls_number_reflns 5584
_refine_ls_number_restraints 0
_refine_ls_restrained_S_all 1.025
_refine_ls_R_factor_all 0.0808
_refine_ls_R_factor_gt 0.0500
_refine_ls_shift/su_max 0.000
_refine_ls_shift/su_mean 0.000
_refine_ls_structure_factor_coef Fsqd
_refine_ls_weighting_details 'w=1/[\s^2^(Fo^2^)+(0.0585P)^2^+0.3946P] where P=(Fo^2^+2Fc^2^)/3'
_refine_ls_weighting_scheme calc
_refine_ls_wR_factor_gt 0.1153
_refine_ls_wR_factor_ref 0.1307
_reflns_Friedel_coverage 0.000
_reflns_number_gt 3874
_reflns_number_total 5584
_reflns_threshold_expression 'I > 2\s(I)'
_cod_data_source_file c9ob00166b2.cif
_cod_data_source_block 4a
_cod_depositor_comments 'Adding full bibliography for 7156751--7156756.cif.'
_cod_database_code 7156755
_shelx_shelxl_version_number 2014/7
_shelx_space_group_comment
; 
The symmetry employed for this shelxl refinement is uniquely defined 
by the following loop, which should always be used as a source of 
symmetry information in preference to the above space-group names. 
They are only intended as comments. 
;
_shelx_estimated_absorpt_t_min 0.977
_shelx_estimated_absorpt_t_max 0.983

loop_
_space_group_symop_operation_xyz
'x, y, z'
'-x, -y, -z'

loop_
_atom_site_label
_atom_site_type_symbol
_atom_site_fract_x
_atom_site_fract_y
_atom_site_fract_z
_atom_site_U_iso_or_equiv
_atom_site_adp_type
_atom_site_occupancy
_atom_site_site_symmetry_order
_atom_site_calc_flag
_atom_site_refinement_flags_posn
_atom_site_refinement_flags_adp
C1 C 0.1479(3) 0.5418(2) 0.62072(19) 0.0720(7) Uani 1 1 d . .
H1A H 0.0833 0.4864 0.6060 0.108 Uiso 1 1 calc R U
H1B H 0.1685 0.5981 0.5691 0.108 Uiso 1 1 calc R U
H1C H 0.0952 0.5774 0.6825 0.108 Uiso 1 1 calc R U
C2 C 0.4275(2) 0.54303(15) 0.62747(12) 0.0384(4) Uani 1 1 d . .
C3 C 0.4522(3) 0.65773(17) 0.61571(15) 0.0538(6) Uani 1 1 d . .
H3 H 0.3745 0.7098 0.6075 0.065 Uiso 1 1 calc R U
C4 C 0.5976(3) 0.69164(18) 0.61675(16) 0.0594(6) Uani 1 1 d . .
H4 H 0.6175 0.7682 0.6095 0.071 Uiso 1 1 calc R U
C5 C 0.7122(3) 0.61556(19) 0.62818(17) 0.0583(6) Uani 1 1 d . .
H5 H 0.8095 0.6406 0.6267 0.070 Uiso 1 1 calc R U
C6 C 0.6851(2) 0.50048(16) 0.64202(14) 0.0462(5) Uani 1 1 d . .
H6 H 0.7624 0.4489 0.6516 0.055 Uiso 1 1 calc R U
C7 C 0.5427(2) 0.46512(14) 0.64116(12) 0.0350(4) Uani 1 1 d . .
C8 C 0.48040(19) 0.34937(14) 0.65168(12) 0.0338(4) Uani 1 1 d . .
H8 H 0.5388 0.3053 0.5937 0.041 Uiso 1 1 calc R U
C9 C 0.3139(2) 0.37326(17) 0.64357(13) 0.0406(4) Uani 1 1 d . .
C10 C 0.49600(19) 0.28301(13) 0.74506(12) 0.0303(4) Uani 1 1 d . .
H10 H 0.6065 0.2804 0.7434 0.036 Uiso 1 1 calc R U
C11 C 0.40580(19) 0.34146(13) 0.84056(12) 0.0289(4) Uani 1 1 d . .
C12 C 0.45760(19) 0.33350(13) 0.92910(12) 0.0310(4) Uani 1 1 d . .
C13 C 0.5974(2) 0.27788(17) 0.93439(14) 0.0453(5) Uani 1 1 d . .
H13 H 0.6630 0.2424 0.8787 0.054 Uiso 1 1 calc R U
C14 C 0.6385(3) 0.2754(2) 1.02114(17) 0.0644(6) Uani 1 1 d . .
H14 H 0.7325 0.2388 1.0235 0.077 Uiso 1 1 calc R U
C15 C 0.5413(3) 0.3268(2) 1.10609(16) 0.0651(7) Uani 1 1 d . .
H15 H 0.5702 0.3239 1.1647 0.078 Uiso 1 1 calc R U
C16 C 0.4040(2) 0.38138(18) 1.10293(14) 0.0493(5) Uani 1 1 d . .
H16 H 0.3389 0.4157 1.1594 0.059 Uiso 1 1 calc R U
C17 C 0.3617(2) 0.38559(14) 1.01508(12) 0.0340(4) Uani 1 1 d . .
C18 C 0.2146(2) 0.44239(14) 1.01198(13) 0.0360(4) Uani 1 1 d . .
C19 C 0.8283(2) 0.14047(19) 0.63817(19) 0.0622(6) Uani 1 1 d . .
H19 H 0.8179 0.1493 0.7052 0.075 Uiso 1 1 calc R U
C20 C 0.9699(3) 0.1612(2) 0.5685(2) 0.0785(9) Uani 1 1 d . .
H20 H 1.0533 0.1845 0.5892 0.094 Uiso 1 1 calc R U
C21 C 0.9857(3) 0.14736(19) 0.4700(2) 0.0712(7) Uani 1 1 d . .
H21 H 1.0800 0.1609 0.4239 0.085 Uiso 1 1 calc R U
C22 C 0.8646(3) 0.1141(2) 0.43935(18) 0.0648(6) Uani 1 1 d . .
H22 H 0.8760 0.1046 0.3723 0.078 Uiso 1 1 calc R U
C23 C 0.7250(2) 0.09428(17) 0.50695(15) 0.0501(5) Uani 1 1 d . .
H23 H 0.6424 0.0719 0.4849 0.060 Uiso 1 1 calc R U
C24 C 0.7046(2) 0.10700(14) 0.60727(14) 0.0392(4) Uani 1 1 d . .
C25 C 0.5520(2) 0.08140(14) 0.67698(14) 0.0383(4) Uani 1 1 d . .
C26 C 0.4521(2) 0.16056(14) 0.74167(12) 0.0332(4) Uani 1 1 d . .
C27 C 0.3105(2) 0.12301(15) 0.79467(13) 0.0404(4) Uani 1 1 d . .
H27 H 0.2399 0.1713 0.8388 0.049 Uiso 1 1 calc R U
C28 C 0.2721(2) 0.01284(15) 0.78248(14) 0.0427(5) Uani 1 1 d . .
C29 C 0.1180(2) -0.03226(16) 0.83079(14) 0.0457(5) Uani 1 1 d . .
C30 C -0.0121(3) 0.03766(19) 0.8717(2) 0.0701(7) Uani 1 1 d . .
H30 H -0.0029 0.1156 0.8722 0.084 Uiso 1 1 calc R U
C31 C -0.1562(3) -0.0065(2) 0.9120(2) 0.0868(9) Uani 1 1 d . .
H31 H -0.2424 0.0418 0.9399 0.104 Uiso 1 1 calc R U
C32 C -0.1728(3) -0.1203(2) 0.9111(2) 0.0848(9) Uani 1 1 d . .
H32 H -0.2700 -0.1497 0.9378 0.102 Uiso 1 1 calc R U
C33 C -0.0446(3) -0.1910(2) 0.8705(2) 0.0801(8) Uani 1 1 d . .
H33 H -0.0553 -0.2688 0.8697 0.096 Uiso 1 1 calc R U
C34 C 0.1002(3) -0.14824(18) 0.83098(17) 0.0596(6) Uani 1 1 d . .
H34 H 0.1863 -0.1973 0.8043 0.072 Uiso 1 1 calc R U
H4A H 1.018(5) 0.321(3) 0.739(3) 0.144(13) Uiso 1 1 d . .
H4B H 0.906(4) 0.384(4) 0.819(3) 0.147(15) Uiso 1 1 d . .
N1 N 0.29413(18) 0.48658(14) 0.62749(12) 0.0458(4) Uani 1 1 d . .
N2 N 0.27643(17) 0.39511(12) 0.83815(10) 0.0370(4) Uani 1 1 d . .
N3 N 0.18596(17) 0.44428(13) 0.92329(11) 0.0403(4) Uani 1 1 d . .
H5B H 0.1013 0.4804 0.9197 0.048 Uiso 1 1 calc R U
N4 N 0.3731(2) -0.05869(14) 0.72155(14) 0.0586(5) Uani 1 1 d . .
N5 N 0.5124(2) -0.02468(13) 0.66917(14) 0.0566(5) Uani 1 1 d . .
O1 O 0.21622(16) 0.30405(13) 0.64860(10) 0.0562(4) Uani 1 1 d . .
O2 O 0.11636(15) 0.48566(12) 1.08517(9) 0.0488(4) Uani 1 1 d . .
O3 O 0.9168(3) 0.3211(2) 0.78681(18) 0.1072(9) Uani 1 1 d . .

loop_
_atom_site_aniso_label
_atom_site_aniso_U_11
_atom_site_aniso_U_22
_atom_site_aniso_U_33
_atom_site_aniso_U_23
_atom_site_aniso_U_13
_atom_site_aniso_U_12
C1 0.0498(14) 0.0923(19) 0.0736(16) 0.0036(14) -0.0224(12) 0.0210(13)
C2 0.0442(11) 0.0381(10) 0.0290(9) -0.0022(7) -0.0050(8) 0.0057(8)
C3 0.0706(15) 0.0395(11) 0.0442(12) 0.0013(9) -0.0078(11) 0.0144(10)
C4 0.0794(17) 0.0363(12) 0.0571(14) -0.0004(9) -0.0077(12) -0.0127(12)
C5 0.0609(14) 0.0508(13) 0.0626(14) 0.0040(10) -0.0132(11) -0.0181(11)
C6 0.0466(12) 0.0429(11) 0.0478(12) 0.0005(9) -0.0106(9) -0.0036(9)
C7 0.0382(10) 0.0335(9) 0.0297(9) -0.0014(7) -0.0035(8) 0.0004(8)
C8 0.0359(10) 0.0335(9) 0.0281(9) -0.0052(7) -0.0027(7) 0.0026(7)
C9 0.0413(11) 0.0491(12) 0.0302(10) -0.0070(8) -0.0077(8) -0.0014(9)
C10 0.0296(9) 0.0284(9) 0.0307(9) -0.0051(7) -0.0047(7) 0.0007(7)
C11 0.0290(9) 0.0240(8) 0.0313(9) -0.0034(7) -0.0040(7) -0.0016(7)
C12 0.0305(9) 0.0274(9) 0.0332(9) -0.0030(7) -0.0050(7) -0.0029(7)
C13 0.0391(11) 0.0544(12) 0.0400(11) -0.0088(9) -0.0087(9) 0.0090(9)
C14 0.0501(13) 0.0919(18) 0.0539(14) -0.0097(12) -0.0233(11) 0.0208(12)
C15 0.0619(15) 0.0969(19) 0.0417(12) -0.0099(12) -0.0251(11) 0.0098(13)
C16 0.0490(12) 0.0643(13) 0.0335(11) -0.0106(9) -0.0095(9) 0.0003(10)
C17 0.0342(10) 0.0336(9) 0.0325(10) -0.0051(7) -0.0054(8) -0.0049(7)
C18 0.0380(10) 0.0338(10) 0.0331(10) -0.0087(7) -0.0042(8) -0.0017(8)
C19 0.0437(13) 0.0676(15) 0.0750(16) -0.0406(12) -0.0145(11) 0.0051(11)
C20 0.0393(13) 0.0661(16) 0.128(3) -0.0457(16) -0.0166(15) -0.0038(11)
C21 0.0537(15) 0.0464(13) 0.095(2) -0.0110(13) 0.0129(14) -0.0078(11)
C22 0.0603(15) 0.0638(15) 0.0591(14) 0.0027(11) 0.0012(12) -0.0004(12)
C23 0.0433(12) 0.0533(13) 0.0514(13) -0.0056(10) -0.0099(10) 0.0011(9)
C24 0.0358(10) 0.0274(9) 0.0514(12) -0.0139(8) -0.0073(9) 0.0045(8)
C25 0.0392(10) 0.0314(9) 0.0441(11) -0.0098(8) -0.0110(9) 0.0013(8)
C26 0.0378(10) 0.0299(9) 0.0311(9) -0.0044(7) -0.0083(8) -0.0001(7)
C27 0.0444(11) 0.0328(10) 0.0380(10) -0.0048(8) -0.0012(9) -0.0014(8)
C28 0.0480(11) 0.0355(10) 0.0423(11) -0.0019(8) -0.0081(9) -0.0049(9)
C29 0.0532(12) 0.0379(11) 0.0447(11) 0.0049(8) -0.0102(10) -0.0102(9)
C30 0.0541(14) 0.0437(13) 0.100(2) 0.0020(12) 0.0008(13) -0.0100(11)
C31 0.0534(15) 0.0617(16) 0.127(3) 0.0065(15) 0.0060(15) -0.0088(12)
C32 0.0638(17) 0.0674(18) 0.111(2) 0.0163(16) 0.0000(16) -0.0274(14)
C33 0.0843(19) 0.0465(14) 0.098(2) 0.0119(13) -0.0018(16) -0.0282(14)
C34 0.0650(14) 0.0418(12) 0.0655(14) 0.0060(10) -0.0061(12) -0.0110(11)
N1 0.0407(9) 0.0532(10) 0.0429(9) 0.0001(7) -0.0129(7) 0.0078(8)
N2 0.0368(8) 0.0410(9) 0.0297(8) -0.0104(6) -0.0046(6) 0.0075(7)
N3 0.0358(8) 0.0482(9) 0.0333(8) -0.0114(7) -0.0063(7) 0.0145(7)
N4 0.0557(11) 0.0382(10) 0.0727(13) -0.0131(9) -0.0001(10) -0.0097(8)
N5 0.0504(11) 0.0360(9) 0.0734(12) -0.0181(8) 0.0013(9) -0.0056(8)
O1 0.0465(8) 0.0700(10) 0.0552(9) -0.0100(7) -0.0161(7) -0.0157(7)
O2 0.0428(8) 0.0604(9) 0.0375(7) -0.0197(6) -0.0030(6) 0.0108(6)
O3 0.0821(14) 0.0994(16) 0.1120(17) -0.0576(14) 0.0301(13) -0.0351(12)

loop_
_atom_type_symbol
_atom_type_description
_atom_type_scat_dispersion_real
_atom_type_scat_dispersion_imag
_atom_type_scat_source
C C 0.0033 0.0016 'International Tables Vol C Tables 4.2.6.8 and 6.1.1.4'
H H 0.0000 0.0000 'International Tables Vol C Tables 4.2.6.8 and 6.1.1.4'
N N 0.0061 0.0033 'International Tables Vol C Tables 4.2.6.8 and 6.1.1.4'
O O 0.0106 0.0060 'International Tables Vol C Tables 4.2.6.8 and 6.1.1.4'

loop_
_geom_angle_atom_site_label_1
_geom_angle_atom_site_label_2
_geom_angle_atom_site_label_3
_geom_angle
N1 C1 H1A 109.5
N1 C1 H1B 109.5
H1A C1 H1B 109.5
N1 C1 H1C 109.5
H1A C1 H1C 109.5
H1B C1 H1C 109.5
C3 C2 C7 121.51(18)
C3 C2 N1 128.82(18)
C7 C2 N1 109.67(15)
C2 C3 C4 117.2(2)
C2 C3 H3 121.4
C4 C3 H3 121.4
C5 C4 C3 121.63(19)
C5 C4 H4 119.2
C3 C4 H4 119.2
C4 C5 C6 120.7(2)
C4 C5 H5 119.6
C6 C5 H5 119.6
C7 C6 C5 118.65(19)
C7 C6 H6 120.7
C5 C6 H6 120.7
C6 C7 C2 120.25(17)
C6 C7 C8 131.13(17)
C2 C7 C8 108.61(15)
C7 C8 C9 102.56(14)
C7 C8 C10 114.51(14)
C9 C8 C10 116.06(14)
C7 C8 H8 107.8
C9 C8 H8 107.8
C10 C8 H8 107.8
O1 C9 N1 125.36(18)
O1 C9 C8 126.81(18)
N1 C9 C8 107.81(15)
C11 C10 C26 112.15(13)
C11 C10 C8 112.79(13)
C26 C10 C8 110.64(13)
C11 C10 H10 107.0
C26 C10 H10 107.0
C8 C10 H10 107.0
N2 C11 C12 122.33(15)
N2 C11 C10 115.31(14)
C12 C11 C10 122.30(14)
C13 C12 C17 117.97(16)
C13 C12 C11 124.10(16)
C17 C12 C11 117.93(15)
C14 C13 C12 120.33(18)
C14 C13 H13 119.8
C12 C13 H13 119.8
C13 C14 C15 121.0(2)
C13 C14 H14 119.5
C15 C14 H14 119.5
C16 C15 C14 119.8(2)
C16 C15 H15 120.1
C14 C15 H15 120.1
C15 C16 C17 119.79(18)
C15 C16 H16 120.1
C17 C16 H16 120.1
C16 C17 C12 121.09(17)
C16 C17 C18 119.82(16)
C12 C17 C18 119.07(16)
O2 C18 N3 120.16(16)
O2 C18 C17 124.48(16)
N3 C18 C17 115.35(15)
C24 C19 C20 119.8(2)
C24 C19 H19 120.1
C20 C19 H19 120.1
C21 C20 C19 120.1(2)
C21 C20 H20 120.0
C19 C20 H20 120.0
C22 C21 C20 120.3(2)
C22 C21 H21 119.9
C20 C21 H21 119.9
C21 C22 C23 120.1(2)
C21 C22 H22 119.9
C23 C22 H22 119.9
C22 C23 C24 121.3(2)
C22 C23 H23 119.4
C24 C23 H23 119.4
C19 C24 C23 118.38(19)
C19 C24 C25 122.86(18)
C23 C24 C25 118.75(16)
N5 C25 C26 122.03(17)
N5 C25 C24 113.10(15)
C26 C25 C24 124.78(15)
C27 C26 C25 116.03(15)
C27 C26 C10 122.77(15)
C25 C26 C10 121.02(15)
C26 C27 C28 120.13(17)
C26 C27 H27 119.9
C28 C27 H27 119.9
N4 C28 C27 120.92(17)
N4 C28 C29 115.15(16)
C27 C28 C29 123.87(17)
C30 C29 C34 118.12(19)
C30 C29 C28 122.19(18)
C34 C29 C28 119.60(19)
C29 C30 C31 120.9(2)
C29 C30 H30 119.5
C31 C30 H30 119.5
C32 C31 C30 120.6(3)
C32 C31 H31 119.7
C30 C31 H31 119.7
C31 C32 C33 119.3(2)
C31 C32 H32 120.4
C33 C32 H32 120.4
C32 C33 C34 120.8(2)
C32 C33 H33 119.6
C34 C33 H33 119.6
C33 C34 C29 120.3(2)
C33 C34 H34 119.8
C29 C34 H34 119.8
C9 N1 C2 111.30(15)
C9 N1 C1 123.64(18)
C2 N1 C1 124.82(18)
C11 N2 N3 118.06(14)
C18 N3 N2 127.19(15)
C18 N3 H5B 116.4
N2 N3 H5B 116.4
C28 N4 N5 120.30(16)
C25 N5 N4 120.55(16)
H4A O3 H4B 106(3)

loop_
_geom_bond_atom_site_label_1
_geom_bond_atom_site_label_2
_geom_bond_distance
C1 N1 1.452(3)
C1 H1A 0.9600
C1 H1B 0.9600
C1 H1C 0.9600
C2 C3 1.385(3)
C2 C7 1.391(2)
C2 N1 1.400(2)
C3 C4 1.386(3)
C3 H3 0.9300
C4 C5 1.363(3)
C4 H4 0.9300
C5 C6 1.395(3)
C5 H5 0.9300
C6 C7 1.366(3)
C6 H6 0.9300
C7 C8 1.496(2)
C8 C9 1.533(3)
C8 C10 1.551(2)
C8 H8 0.9800
C9 O1 1.218(2)
C9 N1 1.362(2)
C10 C11 1.520(2)
C10 C26 1.527(2)
C10 H10 0.9800
C11 N2 1.293(2)
C11 C12 1.445(2)
C12 C13 1.396(2)
C12 C17 1.405(2)
C13 C14 1.369(3)
C13 H13 0.9300
C14 C15 1.396(3)
C14 H14 0.9300
C15 C16 1.363(3)
C15 H15 0.9300
C16 C17 1.390(3)
C16 H16 0.9300
C17 C18 1.450(3)
C18 O2 1.250(2)
C18 N3 1.343(2)
C19 C24 1.377(3)
C19 C20 1.400(3)
C19 H19 0.9300
C20 C21 1.367(4)
C20 H20 0.9300
C21 C22 1.353(3)
C21 H21 0.9300
C22 C23 1.372(3)
C22 H22 0.9300
C23 C24 1.384(3)
C23 H23 0.9300
C24 C25 1.486(3)
C25 N5 1.337(2)
C25 C26 1.411(2)
C26 C27 1.372(2)
C27 C28 1.392(2)
C27 H27 0.9300
C28 N4 1.333(2)
C28 C29 1.481(3)
C29 C30 1.379(3)
C29 C34 1.389(3)
C30 C31 1.383(3)
C30 H30 0.9300
C31 C32 1.361(4)
C31 H31 0.9300
C32 C33 1.372(4)
C32 H32 0.9300
C33 C34 1.380(3)
C33 H33 0.9300
C34 H34 0.9300
N2 N3 1.3663(19)
N3 H5B 0.8600
N4 N5 1.338(2)
O3 H4A 0.97(4)
O3 H4B 0.86(4)

loop_
_geom_hbond_atom_site_label_D
_geom_hbond_atom_site_label_H
_geom_hbond_atom_site_label_A
_geom_hbond_distance_DH
_geom_hbond_distance_HA
_geom_hbond_distance_DA
_geom_hbond_angle_DHA
_geom_hbond_site_symmetry_A
O3 H4A O1 0.97(4) 1.87(4) 2.838(3) 174(3) 1_655
O3 H4B O2 0.86(4) 2.04(4) 2.892(2) 170(4) 2_667
N3 H5B O2 0.86 1.98 2.812(2) 161.8 2_567
